data_4321030
loop_
_publ_author_name
'Raymond C. W. Sung'
'Silke Courtenay'
'Bruce R. McGarvey'
'Douglas W. Stephan'

_publ_section_title
;
 Synthesis, Structure, and Single-Crystal EPR Study of
 [Cp(t-Bu3PN)Ti(\m-Cl)]2
;
_journal_name_full 'Inorganic Chemistry'
_journal_page_first 2542
_journal_page_last 2546
_journal_paper_doi 10.1021/ic991305l
_journal_volume 39
_journal_year 2000
_chemical_formula_sum 'C23 H40 Cl N P Ti'
_chemical_formula_weight 444.88
_space_group_IT_number 2
_symmetry_cell_setting triclinic
_symmetry_space_group_name_Hall '-P 1'
_symmetry_space_group_name_H-M 'P -1'
_atom_sites_solution_hydrogens geom
_atom_sites_solution_primary direct
_atom_sites_solution_secondary difmap
_audit_creation_method SHELXL
_cell_angle_alpha 76.72(2)
_cell_angle_beta 78.84(2)
_cell_angle_gamma 81.02(2)
_cell_formula_units_Z 2
_cell_length_a 9.182(2)
_cell_length_b 11.283(3)
_cell_length_c 11.437(3)
_cell_measurement_temperature 293(2)
_cell_volume 1123.6(5)
_computing_structure_refinement 'SHELXL-93 (Sheldrick, 1993)'
_computing_structure_solution 'SHELXS-86 (Sheldrick, 1990)'
_diffrn_ambient_temperature 293(2)
_diffrn_radiation_monochromator graphite
_diffrn_radiation_source 'fine-focus sealed tube'
_diffrn_radiation_type MoK\a
_diffrn_radiation_wavelength 0.71073
_diffrn_reflns_av_R_equivalents 0.0198
_diffrn_reflns_av_sigmaI/netI 0.0422
_diffrn_reflns_limit_h_max 12
_diffrn_reflns_limit_h_min -11
_diffrn_reflns_limit_k_max 14
_diffrn_reflns_limit_k_min -14
_diffrn_reflns_limit_l_max 15
_diffrn_reflns_limit_l_min -13
_diffrn_reflns_number 5698
_diffrn_reflns_theta_max 25.00
_diffrn_reflns_theta_min 1.85
_exptl_absorpt_coefficient_mu 0.580
_exptl_absorpt_correction_T_max 0.262640
_exptl_absorpt_correction_T_min 0.199798
_exptl_absorpt_correction_type sadabs
_exptl_crystal_density_diffrn 1.315
_exptl_crystal_F_000 478
_exptl_crystal_size_max 0.25
_exptl_crystal_size_mid 0.21
_exptl_crystal_size_min 0.18
_refine_diff_density_max 0.312
_refine_diff_density_min -0.343
_refine_diff_density_rms 0.051
_refine_ls_extinction_method none
_refine_ls_goodness_of_fit_all 0.936
_refine_ls_goodness_of_fit_obs 0.957
_refine_ls_matrix_type full
_refine_ls_number_parameters 212
_refine_ls_number_reflns 3760
_refine_ls_number_restraints 0
_refine_ls_restrained_S_all 0.966
_refine_ls_restrained_S_obs 0.957
_refine_ls_R_factor_all 0.0625
_refine_ls_R_factor_obs 0.0438
_refine_ls_shift/esd_max -0.480
_refine_ls_shift/esd_mean 0.024
_refine_ls_structure_factor_coef Fsqd
_refine_ls_weighting_details 'w=1/[\s^2^(Fo^2^)+(0.1000P)^2^+0.0000P] where P=(Fo^2^+2Fc^2^)/3'
_refine_ls_weighting_scheme calc
_refine_ls_wR_factor_all 0.1403
_refine_ls_wR_factor_obs 0.1220
_reflns_number_observed 2928
_reflns_number_total 3765
_reflns_observed_criterion >2sigma(I)
_cod_data_source_file ic991305l.cif
_cod_data_source_block '[CpTi(NP(t-Bu)3)Cl]2'
_cod_depositor_comments
;
The following automatic conversions were performed:

'_refine_ls_weighting_scheme' value 'calc
w=1/[\s^2^(Fo^2^)+(0.1000P)^2^+0.0000P] where P=(Fo^2^+2Fc^2^)/3' was
changed to 'calc'. New tag '_refine_ls_weighting_details' was
created. The value of the new tag was set to
'w=1/[\s^2^(Fo^2^)+(0.1000P)^2^+0.0000P] where P=(Fo^2^+2Fc^2^)/3'.

Automatic conversion script
Id: cif_fix_values 3143 2015-03-26 13:38:13Z robertas 
;
_cod_original_cell_volume 1123.7(5)
_cod_database_code 4321030

loop_
_symmetry_equiv_pos_as_xyz
'x, y, z'
'-x, -y, -z'

loop_
_atom_site_aniso_label
_atom_site_aniso_U_11
_atom_site_aniso_U_22
_atom_site_aniso_U_33
_atom_site_aniso_U_23
_atom_site_aniso_U_13
_atom_site_aniso_U_12
Ti1 0.0483(3) 0.0382(3) 0.0396(3) -0.0107(2) -0.0113(2) -0.0065(2)
Cl1 0.0464(4) 0.0530(4) 0.0465(4) -0.0118(3) -0.0145(3) 0.0035(3)
P1 0.0514(5) 0.0384(4) 0.0464(4) -0.0096(3) -0.0047(3) -0.0052(3)
C1 0.109(3) 0.069(2) 0.044(2) -0.022(2) -0.006(2) -0.031(2)
C2 0.075(2) 0.065(2) 0.072(2) -0.041(2) -0.004(2) -0.004(2)
C3 0.109(3) 0.048(2) 0.058(2) -0.020(2) -0.010(2) -0.020(2)
C4 0.079(3) 0.079(3) 0.068(2) -0.035(2) -0.004(2) -0.037(2)
C5 0.083(3) 0.074(2) 0.068(2) -0.028(2) -0.033(2) -0.014(2)
C6 0.117(3) 0.059(2) 0.044(2) -0.010(2) -0.002(2) -0.026(2)
C7 0.140(5) 0.103(4) 0.075(3) -0.046(3) 0.018(3) -0.018(3)
C8 0.232(7) 0.091(4) 0.058(3) 0.002(2) 0.009(3) -0.072(4)
C9 0.168(5) 0.076(3) 0.061(2) -0.010(2) -0.047(3) -0.001(3)
C10 0.051(2) 0.073(2) 0.101(3) -0.017(2) -0.015(2) -0.008(2)
C11 0.066(3) 0.125(5) 0.182(6) -0.029(4) 0.001(3) -0.033(3)
C12 0.080(3) 0.100(3) 0.104(3) -0.021(3) -0.051(3) -0.002(2)
C13 0.071(3) 0.080(3) 0.145(4) -0.029(3) -0.015(3) 0.017(2)
C14 0.076(2) 0.039(2) 0.065(2) -0.014(2) -0.005(2) -0.003(2)
C15 0.087(3) 0.074(3) 0.073(2) -0.034(2) 0.004(2) -0.001(2)
C16 0.113(4) 0.086(3) 0.103(3) -0.033(3) -0.036(3) 0.046(3)
C17 0.131(4) 0.054(2) 0.104(3) -0.028(2) 0.008(3) -0.027(2)
C18 0.167(14) 0.230(13) 0.248(18) -0.169(13) -0.133(15) 0.099(12)
C18 0.263(18) 0.174(9) 0.150(9) -0.053(7) -0.109(9) -0.037(13)
C20 0.111(7) 0.355(20) 0.145(9) -0.152(13) -0.012(6) -0.042(10)

loop_
_atom_site_label
_atom_site_type_symbol
_atom_site_fract_x
_atom_site_fract_y
_atom_site_fract_z
_atom_site_U_iso_or_equiv
_atom_site_thermal_displace_type
_atom_site_occupancy
_atom_site_calc_flag
_atom_site_refinement_flags
_atom_site_disorder_group
Ti1 Ti 0.05995(6) 0.00478(4) 0.33668(4) 0.0409(2) Uani 1 d . .
Cl1 Cl 0.16196(8) -0.08335(7) 0.52824(6) 0.0485(2) Uani 1 d . .
P1 P 0.26352(9) 0.24041(7) 0.20275(7) 0.0457(2) Uani 1 d . .
N1 N 0.1581(3) 0.1379(2) 0.2648(2) 0.0477(6) Uiso 1 d . .
C1 C 0.0816(5) -0.0621(4) 0.1530(3) 0.0706(11) Uani 1 d . .
H1A H 0.1265(5) -0.0190(4) 0.0728(3) 0.085 Uiso 1 calc R .
C2 C 0.1559(5) -0.1572(3) 0.2295(3) 0.0679(10) Uani 1 d . .
H2A H 0.2607(5) -0.1918(3) 0.2131(3) 0.081 Uiso 1 calc R .
C3 C 0.0465(5) -0.2058(3) 0.3233(3) 0.0696(10) Uani 1 d . .
H3A H 0.0634(5) -0.2784(3) 0.3873(3) 0.084 Uiso 1 calc R .
C4 C -0.0898(5) -0.1417(4) 0.3069(3) 0.0699(11) Uani 1 d . .
H4A H -0.1861(5) -0.1617(4) 0.3560(3) 0.084 Uiso 1 calc R .
C5 C -0.0697(5) -0.0503(4) 0.2010(4) 0.0695(10) Uani 1 d . .
H5A H -0.1492(5) 0.0015(4) 0.1606(4) 0.083 Uiso 1 calc R .
C6 C 0.2857(5) 0.2659(3) 0.0313(3) 0.0732(11) Uani 1 d . .
C7 C 0.3860(7) 0.1575(5) -0.0124(4) 0.106(2) Uani 1 d . .
H7A H 0.4836(7) 0.1527(5) 0.0080(4) 0.159 Uiso 1 calc R .
H7B H 0.3937(7) 0.1688(5) -0.0991(4) 0.159 Uiso 1 calc R .
H7C H 0.3434(7) 0.0829(5) 0.0264(4) 0.159 Uiso 1 calc R .
C8 C 0.3526(8) 0.3851(5) -0.0369(4) 0.128(2) Uani 1 d . .
H8A H 0.4487(8) 0.3843(5) -0.0151(4) 0.192 Uiso 1 calc R .
H8B H 0.2872(8) 0.4544(5) -0.0150(4) 0.192 Uiso 1 calc R .
H8C H 0.3636(8) 0.3906(5) -0.1232(4) 0.192 Uiso 1 calc R .
C9 C 0.1331(7) 0.2677(4) -0.0041(4) 0.100(2) Uani 1 d . .
H9A H 0.0662(7) 0.3347(4) 0.0217(4) 0.150 Uiso 1 calc R .
H9B H 0.0934(7) 0.1919(4) 0.0348(4) 0.150 Uiso 1 calc R .
H9C H 0.1437(7) 0.2777(4) -0.0908(4) 0.150 Uiso 1 calc R .
C10 C 0.4518(4) 0.1873(4) 0.2552(4) 0.0748(11) Uani 1 d . .
C11 C 0.5794(5) 0.2613(5) 0.1822(6) 0.125(2) Uani 1 d . .
H11A H 0.5899(5) 0.2592(5) 0.0975(6) 0.188 Uiso 1 calc R .
H11B H 0.6711(5) 0.2261(5) 0.2114(6) 0.188 Uiso 1 calc R .
H11C H 0.5568(5) 0.3447(5) 0.1923(6) 0.188 Uiso 1 calc R .
C12 C 0.4311(5) 0.1875(4) 0.3905(4) 0.0905(13) Uani 1 d . .
H12A H 0.3512(5) 0.1405(4) 0.4335(4) 0.136 Uiso 1 calc R .
H12B H 0.4071(5) 0.2703(4) 0.4024(4) 0.136 Uiso 1 calc R .
H12C H 0.5218(5) 0.1518(4) 0.4211(4) 0.136 Uiso 1 calc R .
C13 C 0.4946(5) 0.0496(4) 0.2465(5) 0.101(2) Uani 1 d . .
H13A H 0.5092(5) 0.0426(4) 0.1628(5) 0.152 Uiso 1 calc R .
H13B H 0.4157(5) 0.0031(4) 0.2924(5) 0.152 Uiso 1 calc R .
H13C H 0.5853(5) 0.0185(4) 0.2789(5) 0.152 Uiso 1 calc R .
C14 C 0.1776(4) 0.3875(3) 0.2534(3) 0.0610(9) Uani 1 d . .
C15 C 0.1138(5) 0.3564(4) 0.3899(3) 0.0781(11) Uani 1 d . .
H15A H 0.1934(5) 0.3201(4) 0.4349(3) 0.117 Uiso 1 calc R .
H15B H 0.0415(5) 0.2997(4) 0.4035(3) 0.117 Uiso 1 calc R .
H15C H 0.0668(5) 0.4300(4) 0.4164(3) 0.117 Uiso 1 calc R .
C16 C 0.0444(6) 0.4431(4) 0.1914(5) 0.102(2) Uani 1 d . .
H16A H 0.0768(6) 0.4648(4) 0.1051(5) 0.154 Uiso 1 calc R .
H16B H -0.0017(6) 0.5152(4) 0.2213(5) 0.154 Uiso 1 calc R .
H16C H -0.0264(6) 0.3847(4) 0.2085(5) 0.154 Uiso 1 calc R .
C17 C 0.2882(6) 0.4842(4) 0.2333(4) 0.0963(15) Uani 1 d . .
H17A H 0.3725(6) 0.4484(4) 0.2729(4) 0.144 Uiso 1 calc R .
H17B H 0.2387(6) 0.5534(4) 0.2668(4) 0.144 Uiso 1 calc R .
H17C H 0.3219(6) 0.5107(4) 0.1476(4) 0.144 Uiso 1 calc R .
C18 C 0.6187(25) 0.4194(26) 0.4853(29) 0.195(9) Uani 1 d . .
H18A H 0.7083 0.3608 0.4698 0.050 Uiso 1 d . .
C18 C 0.5055(42) 0.3888(15) 0.5686(17) 0.181(6) Uani 1 d . .
H18B H 0.5119 0.2995 0.6261 0.050 Uiso 1 d . .
C20 C 0.6162(19) 0.5312(38) 0.4189(16) 0.187(6) Uani 1 d . .
H20A H 0.7081 0.5558 0.3575 0.050 Uiso 1 d . .

loop_
_atom_type_symbol
_atom_type_description
_atom_type_scat_dispersion_real
_atom_type_scat_dispersion_imag
_atom_type_scat_source
C C 0.0033 0.0016 'International Tables Vol C Tables 4.2.6.8 and 6.1.1.4'
H H 0.0000 0.0000 'International Tables Vol C Tables 4.2.6.8 and 6.1.1.4'
N N 0.0061 0.0033 'International Tables Vol C Tables 4.2.6.8 and 6.1.1.4'
P P 0.1023 0.0942 'International Tables Vol C Tables 4.2.6.8 and 6.1.1.4'
Ti Ti 0.2776 0.4457 'International Tables Vol C Tables 4.2.6.8 and 6.1.1.4'
Cl Cl 0.1484 0.1585 'International Tables Vol C Tables 4.2.6.8 and 6.1.1.4'

loop_
_geom_angle_atom_site_label_1
_geom_angle_atom_site_label_2
_geom_angle_atom_site_label_3
_geom_angle
_geom_angle_site_symmetry_1
_geom_angle_site_symmetry_3
_geom_angle_publ_flag
N1 Ti1 C1 93.60(12) . . ?
N1 Ti1 C5 111.77(13) . . ?
C1 Ti1 C5 34.22(14) . . ?
N1 Ti1 C2 109.12(12) . . ?
C1 Ti1 C2 34.23(13) . . ?
C5 Ti1 C2 56.97(14) . . ?
N1 Ti1 C4 145.60(12) . . ?
C1 Ti1 C4 55.90(13) . . ?
C5 Ti1 C4 33.98(13) . . ?
C2 Ti1 C4 55.75(14) . . ?
N1 Ti1 C3 142.65(12) . . ?
C1 Ti1 C3 55.54(13) . . ?
C5 Ti1 C3 55.66(14) . . ?
C2 Ti1 C3 33.53(12) . . ?
C4 Ti1 C3 32.62(14) . . ?
N1 Ti1 Cl1 104.97(8) . 2_556 ?
C1 Ti1 Cl1 131.30(12) . 2_556 ?
C5 Ti1 Cl1 97.53(11) . 2_556 ?
C2 Ti1 Cl1 143.15(10) . 2_556 ?
C4 Ti1 Cl1 87.98(10) . 2_556 ?
C3 Ti1 Cl1 111.32(11) . 2_556 ?
N1 Ti1 Cl1 105.30(8) . . ?
C1 Ti1 Cl1 133.20(11) . . ?
C5 Ti1 Cl1 140.68(10) . . ?
C2 Ti1 Cl1 99.04(11) . . ?
C4 Ti1 Cl1 107.54(11) . . ?
C3 Ti1 Cl1 86.76(10) . . ?
Cl1 Ti1 Cl1 84.89(4) 2_556 . ?
Ti1 Cl1 Ti1 95.11(4) 2_556 . ?
N1 P1 C14 108.66(15) . . ?
N1 P1 C6 110.4(2) . . ?
C14 P1 C6 109.4(2) . . ?
N1 P1 C10 107.6(2) . . ?
C14 P1 C10 110.2(2) . . ?
C6 P1 C10 110.5(2) . . ?
P1 N1 Ti1 172.1(2) . . ?
C5 C1 C2 109.1(3) . . ?
C5 C1 Ti1 73.4(2) . . ?
C2 C1 Ti1 74.4(2) . . ?
C3 C2 C1 106.3(4) . . ?
C3 C2 Ti1 75.1(2) . . ?
C1 C2 Ti1 71.4(2) . . ?
C4 C3 C2 109.4(4) . . ?
C4 C3 Ti1 73.1(2) . . ?
C2 C3 Ti1 71.4(2) . . ?
C3 C4 C5 108.3(4) . . ?
C3 C4 Ti1 74.2(2) . . ?
C5 C4 Ti1 70.7(2) . . ?
C1 C5 C4 106.9(4) . . ?
C1 C5 Ti1 72.4(2) . . ?
C4 C5 Ti1 75.3(2) . . ?
C9 C6 C7 106.6(4) . . ?
C9 C6 C8 109.2(4) . . ?
C7 C6 C8 108.4(4) . . ?
C9 C6 P1 108.8(3) . . ?
C7 C6 P1 109.5(3) . . ?
C8 C6 P1 114.1(3) . . ?
C12 C10 C11 111.5(4) . . ?
C12 C10 C13 105.0(4) . . ?
C11 C10 C13 109.3(4) . . ?
C12 C10 P1 108.1(3) . . ?
C11 C10 P1 114.7(3) . . ?
C13 C10 P1 107.8(3) . . ?
C16 C14 C15 105.2(4) . . ?
C16 C14 C17 109.9(3) . . ?
C15 C14 C17 108.3(3) . . ?
C16 C14 P1 110.2(3) . . ?
C15 C14 P1 108.5(2) . . ?
C17 C14 P1 114.4(3) . . ?
C20 C18 C18 120.1(12) . . ?
C18 C18 C20 119.5(12) . 2_666 ?
C18 C20 C18 120.3(12) . 2_666 ?

loop_
_geom_bond_atom_site_label_1
_geom_bond_atom_site_label_2
_geom_bond_distance
_geom_bond_site_symmetry_2
_geom_bond_publ_flag
Ti1 N1 1.820(2) . ?
Ti1 C1 2.354(3) . ?
Ti1 C5 2.367(3) . ?
Ti1 C2 2.393(3) . ?
Ti1 C4 2.426(3) . ?
Ti1 C3 2.440(3) . ?
Ti1 Cl1 2.4840(11) 2_556 ?
Ti1 Cl1 2.4839(10) . ?
Cl1 Ti1 2.4840(11) 2_556 ?
P1 N1 1.576(2) . ?
P1 C14 1.889(3) . ?
P1 C6 1.891(3) . ?
P1 C10 1.903(4) . ?
C1 C5 1.389(6) . ?
C1 C2 1.398(6) . ?
C2 C3 1.395(5) . ?
C3 C4 1.367(6) . ?
C4 C5 1.402(5) . ?
C6 C9 1.528(7) . ?
C6 C7 1.532(6) . ?
C6 C8 1.544(5) . ?
C10 C12 1.523(6) . ?
C10 C11 1.541(6) . ?
C10 C13 1.563(6) . ?
C14 C16 1.511(6) . ?
C14 C15 1.536(5) . ?
C14 C17 1.555(5) . ?
C18 C20 1.31(2) . ?
C18 C18 1.30(2) . ?
C18 C20 1.329(15) 2_666 ?
C20 C18 1.329(15) 2_666 ?
